data_1540203
loop_
_publ_author_name
'Kaneko, T.'
'Yasui, H.'
'Kanomata, T.'
'Shigeoka, T.'
'Nakagawa, Y.'
'Iwata, M.'

_publ_section_title
;
 Magnetic properties of intermetallic compound La0.3 Y0.7 Mn2 Ge2
;
_journal_name_full 'Journal of the Physical Society of Japan'
_journal_page_first 4164
_journal_page_last 4173
_journal_volume 61
_journal_year 1992
_chemical_formula_sum 'Ge2 La0.3 Mn2 Y0.7'
_chemical_name_systematic '(La0.3 Y0.7) Mn2 Ge2'
_space_group_IT_number 139
_symmetry_space_group_name_Hall '-I 4 2'
_symmetry_space_group_name_H-M 'I 4/m m m'
_cell_angle_alpha 90
_cell_angle_beta 90
_cell_angle_gamma 90
_cell_formula_units_Z 2
_cell_length_a 4.07
_cell_length_b 4.07
_cell_length_c 10.915
_cell_volume 180.806
_citation_journal_id_ASTM JUPSAU
_cod_data_source_file Kaneko_JUPSAU_1992_844.cif
_cod_data_source_block Ge2La0.3Mn2Y0.7
_cod_original_cell_volume 180.8059
_cod_database_code 1540203

loop_
_symmetry_equiv_pos_as_xyz
x,y,z
-y,x,z
-x,-y,z
y,-x,z
x,-y,-z
y,x,-z
-x,y,-z
-y,-x,-z
-x,-y,-z
y,-x,-z
x,y,-z
-y,x,-z
-x,y,z
-y,-x,z
x,-y,z
y,x,z
x+1/2,y+1/2,z+1/2
-y+1/2,x+1/2,z+1/2
-x+1/2,-y+1/2,z+1/2
y+1/2,-x+1/2,z+1/2
x+1/2,-y+1/2,-z+1/2
y+1/2,x+1/2,-z+1/2
-x+1/2,y+1/2,-z+1/2
-y+1/2,-x+1/2,-z+1/2
-x+1/2,-y+1/2,-z+1/2
y+1/2,-x+1/2,-z+1/2
x+1/2,y+1/2,-z+1/2
-y+1/2,x+1/2,-z+1/2
-x+1/2,y+1/2,z+1/2
-y+1/2,-x+1/2,z+1/2
x+1/2,-y+1/2,z+1/2
y+1/2,x+1/2,z+1/2

loop_
_atom_site_label
_atom_site_type_symbol
_atom_site_fract_x
_atom_site_fract_y
_atom_site_fract_z
_atom_site_occupancy
_atom_site_U_iso_or_equiv
Ge1 Ge 0 0 0.38 1 0.0
Mn1 Mn 0 0.5 0.25 1 0.0
La1 La 0 0 0 0.3 0.0
Y1 Y 0 0 0 0.7 0.0
